data_1570016
loop_
_publ_author_name
'Auty, Alexander J.'
'Scattergood, Paul A.'
'Keane, Theo'
'Cheng, Tao'
'Wu, Guanzhi'
'Carson, Heather'
'Shipp, James'
'Sadler, Andrew'
'Roseveare, Thomas'
'Sazanovich, Igor V.'
'Meijer, Anthony J. H. M.'
'Chekulaev, Dimitri'
'Elliot, Paul I. P.'
'Towrie, Mike'
'Weinstein, Julia A.'

_publ_section_title
;
 A stronger acceptor decreases the rates of charge transfer: ultrafast
 dynamics and on/off switching of charge separation in organometallic
 donor-bridge-acceptor systems.
;
_journal_issue 41
_journal_name_full 'Chemical science'
_journal_page_first 11417
_journal_page_last 11428
_journal_paper_doi 10.1039/d2sc06409j
_journal_volume 14
_journal_year 2023
_chemical_formula_moiety 'C77 H105 N3 O4 P2 Pt S'
_chemical_formula_sum 'C77 H105 N3 O4 P2 Pt S'
_chemical_formula_weight 1425.72
_chemical_name_common NDI-Pt-Ptz
_chemical_name_systematic NDI-Pt-Ptz
_space_group_crystal_system triclinic
_space_group_IT_number 2
_space_group_name_Hall '-P 1'
_space_group_name_H-M_alt 'P -1'
_atom_sites_solution_hydrogens geom
_atom_sites_solution_primary dual
_audit_creation_date 2017-09-22
_audit_creation_method
;
Olex2 1.2
(compiled 2017.08.10 svn.r3458 for OlexSys, GUI svn.r5381)
;
_audit_update_record
;
2022-07-14 deposited with the CCDC.	2023-09-25 downloaded from the CCDC.
;
_cell_angle_alpha 71.675(4)
_cell_angle_beta 89.523(4)
_cell_angle_gamma 88.863(6)
_cell_formula_units_Z 2
_cell_length_a 9.6512(8)
_cell_length_b 19.5530(12)
_cell_length_c 20.0708(7)
_cell_measurement_reflns_used 7961
_cell_measurement_temperature 100
_cell_measurement_theta_max 20.1720
_cell_measurement_theta_min 2.0130
_cell_volume 3594.8(4)
_computing_cell_refinement 'CrysAlisPro 1.171.38.41 (Rigaku OD, 2015)'
_computing_data_collection 'CrysAlisPro 1.171.38.41 (Rigaku OD, 2015)'
_computing_data_reduction 'CrysAlisPro 1.171.38.41 (Rigaku OD, 2015)'
_computing_molecular_graphics 'Olex2 (Dolomanov et al., 2009)'
_computing_publication_material 'Olex2 (Dolomanov et al., 2009)'
_computing_structure_refinement 'XL (Sheldrick, 2008)'
_computing_structure_solution 'XT (Sheldrick, 2015)'
_diffrn_ambient_temperature 100
_diffrn_detector 'CCD plate'
_diffrn_measured_fraction_theta_full 0.941
_diffrn_measured_fraction_theta_max 0.941
_diffrn_measurement_details
;
List of Runs (angles in degrees, time in seconds):

  # Type    Start    End  Width  t~exp~   \w     \q     \k     \f   Frames
#--------------------------------------------------------------------------
  1  \w    -92.00  38.00   0.40    0.40    --   30.00  45.00 -80.00  325
  2  \f    -80.00  40.00   0.40    0.40  38.00  30.00  45.00    --   300
  3  \w    -92.00  38.00   0.40    0.40    --   30.00  45.00  40.00  325
  4  \f     40.00 160.00   0.40    0.40  38.00  30.00  45.00    --   300
  5  \w    -92.00  38.00   0.40    0.40    --   30.00  45.00 160.00  325
  6  \f    -90.00 150.00   0.40    0.40  38.00  30.00   0.00    --   600
;
_diffrn_measurement_device 'abstract diffractometer'
_diffrn_measurement_device_type 'dectris-CrysAlisPro-abstract goniometer imported dectris images'
_diffrn_measurement_method '\w and \f scans'
_diffrn_orient_matrix_type 'CrysAlisPro convention (1999,Acta A55,543-557)'
_diffrn_orient_matrix_UB_11 -0.0069087000
_diffrn_orient_matrix_UB_12 -0.0038014000
_diffrn_orient_matrix_UB_13 0.0351663000
_diffrn_orient_matrix_UB_21 -0.0027105000
_diffrn_orient_matrix_UB_22 0.0369255000
_diffrn_orient_matrix_UB_23 -0.0078347000
_diffrn_orient_matrix_UB_31 -0.0710066000
_diffrn_orient_matrix_UB_32 -0.0003605000
_diffrn_orient_matrix_UB_33 -0.0030438000
_diffrn_radiation_monochromator synchrotron
_diffrn_radiation_probe x-ray
_diffrn_radiation_type synchrotron
_diffrn_radiation_wavelength 0.6889
_diffrn_reflns_av_R_equivalents 0.1700
_diffrn_reflns_av_unetI/netI 0.1098
_diffrn_reflns_Laue_measured_fraction_full 0.941
_diffrn_reflns_Laue_measured_fraction_max 0.941
_diffrn_reflns_limit_h_max 9
_diffrn_reflns_limit_h_min -7
_diffrn_reflns_limit_k_max 19
_diffrn_reflns_limit_k_min -19
_diffrn_reflns_limit_l_max 20
_diffrn_reflns_limit_l_min -20
_diffrn_reflns_number 22160
_diffrn_reflns_point_group_measured_fraction_full 0.941
_diffrn_reflns_point_group_measured_fraction_max 0.941
_diffrn_reflns_theta_full 20.145
_diffrn_reflns_theta_max 20.145
_diffrn_reflns_theta_min 1.702
_diffrn_source synchrotron
_exptl_absorpt_coefficient_mu 1.911
_exptl_absorpt_correction_T_max 1.00000
_exptl_absorpt_correction_T_min 0.37801
_exptl_absorpt_correction_type multi-scan
_exptl_absorpt_process_details
;
CrysAlisPro 1.171.38.41 (Rigaku Oxford Diffraction, 2015)
Empirical absorption correction using spherical harmonics,
 implemented in SCALE3 ABSPACK scaling algorithm.
;
_exptl_crystal_colour red
_exptl_crystal_colour_primary red
_exptl_crystal_density_diffrn 1.317
_exptl_crystal_description needle
_exptl_crystal_F_000 1488
_exptl_crystal_size_max 0.119
_exptl_crystal_size_mid 0.017
_exptl_crystal_size_min 0.0085
_refine_diff_density_max 3.901
_refine_diff_density_min -1.860
_refine_diff_density_rms 0.216
_refine_ls_extinction_method none
_refine_ls_goodness_of_fit_ref 1.098
_refine_ls_hydrogen_treatment constr
_refine_ls_matrix_type full
_refine_ls_number_parameters 800
_refine_ls_number_reflns 7084
_refine_ls_number_restraints 678
_refine_ls_restrained_S_all 1.049
_refine_ls_R_factor_all 0.1246
_refine_ls_R_factor_gt 0.1078
_refine_ls_shift/su_max 0.000
_refine_ls_shift/su_mean 0.000
_refine_ls_structure_factor_coef Fsqd
_refine_ls_weighting_details 'w=1/[\s^2^(Fo^2^)+(0.1340P)^2^+146.2380P] where P=(Fo^2^+2Fc^2^)/3'
_refine_ls_weighting_scheme calc
_refine_ls_wR_factor_gt 0.3157
_refine_ls_wR_factor_ref 0.3265
_reflns_Friedel_coverage 0.000
_reflns_number_gt 5392
_reflns_number_total 7084
_reflns_threshold_expression 'I > 2\s(I)'
_cod_data_source_file d2sc06409j2.cif
_cod_data_source_block 2-ndi-pt-ptz
_cod_depositor_comments 'Adding full bibliography for 1570016.cif.'
_cod_database_code 1570016
_shelx_shelxl_version_number 2014/7
_chemical_oxdiff_formula 'C77 H105 N3 O4 P2 Pt S'
_shelx_space_group_comment
;
The symmetry employed for this shelxl refinement is uniquely defined
by the following loop, which should always be used as a source of
symmetry information in preference to the above space-group names.
They are only intended as comments.
;
_shelx_estimated_absorpt_t_max 0.984
_shelx_estimated_absorpt_t_min 0.805
_reflns_odcompleteness_completeness 68.60
_reflns_odcompleteness_iscentric 1
_reflns_odcompleteness_theta 22.50
_olex2_refinement_description
;
1. Rigid body (RIGU) restrains
 All non-hydrogen atoms
 with sigma for 1-2 distances of 0.004 and sigma for 1-3 distances of 0.004
2.a Secondary CH2 refined with riding coordinates:
 C17(H17A,H17B), C18(H18A,H18B), C19(H19A,H19B), C20(H20A,H20B), C21(H21A,
 H21B), C22(H22A,H22B), C23(H23A,H23B), C25(H25A,H25B), C26(H26A,H26B),
 C27(H27A,H27B), C28(H28A,H28B), C29(H29A,H29B), C30(H30A,H30B), C31(H31A,H31B),
  C41(H41A,H41B), C54(H54A,H54B), C55(H55A,H55B), C56(H56A,H56B), C58(H58A,
 H58B), C59(H59A,H59B), C60(H60A,H60B), C62(H62A,H62B), C63(H63A,H63B),
 C64(H64A,H64B), C66(H66A,H66B), C67(H67A,H67B), C68(H68A,H68B), C70(H70A,H70B),
  C71(H71A,H71B), C72(H72A,H72B), C74(H74A,H74B), C75(H75A,H75B), C76(H76A,H76B)
2.b Me refined with riding coordinates:
 C77(H77A,H77B,H77C)
2.c Aromatic/amide H refined with riding coordinates:
 C9(H9), C10(H10), C16(H16), C36(H36), C37(H37), C39(H39), C40(H40), C43(H43),
 C44(H44), C45(H45), C46(H46), C49(H49), C50(H50), C51(H51), C52(H52)
2.d Idealised Me refined as rotating group:
 C24(H24A,H24B,H24C), C32(H32A,H32B,H32C), C57(H57B,H57A,H57C), C61(H61A,H61B,
 H61C), C65(H65A,H65B,H65C), C69(H69A,H69B,H69C), C73(H73A,H73B,H73C)
;
_olex2_exptl_crystal_mounting_method 'MiTegen Holder in Fomblin Y oil'
_olex2_submission_special_instructions 'No special instructions were received'
_oxdiff_exptl_absorpt_empirical_details
;
Empirical correction (ABSPACK) includes:
- Absorption correction using spherical harmonics
- Frame scaling
;
_oxdiff_exptl_absorpt_empirical_full_max 2.159
_oxdiff_exptl_absorpt_empirical_full_min 0.472

loop_
_space_group_symop_operation_xyz
'x, y, z'
'-x, -y, -z'

loop_
_atom_site_label
_atom_site_type_symbol
_atom_site_fract_x
_atom_site_fract_y
_atom_site_fract_z
_atom_site_U_iso_or_equiv
_atom_site_adp_type
_atom_site_occupancy
_atom_site_site_symmetry_order
_atom_site_calc_flag
_atom_site_refinement_flags_posn
_atom_site_refinement_flags_adp
_atom_site_refinement_flags_occupancy
_atom_site_disorder_assembly
_atom_site_disorder_group
Pt1 Pt 0.54893(12) 0.26322(5) 0.32228(5) 0.0489(5) Uani 1 1 d . U . . .
S1 S 1.4265(8) -0.0713(3) 0.1256(3) 0.0537(18) Uani 1 1 d . U . . .
P1 P 0.5853(8) 0.3506(4) 0.2174(3) 0.0515(18) Uani 1 1 d . U . . .
P2 P 0.5255(8) 0.1688(3) 0.4228(3) 0.0505(18) Uani 1 1 d . U . . .
O1 O 0.5530(16) 0.5047(8) 0.3421(7) 0.041(4) Uani 1 1 d . U . . .
O2 O 0.4592(16) 0.6915(8) 0.4254(7) 0.039(4) Uani 1 1 d . U . . .
O3 O 0.0454(18) 0.3006(8) 0.5763(7) 0.047(4) Uani 1 1 d . U . . .
O4 O -0.0439(19) 0.4922(8) 0.6524(8) 0.057(5) Uani 1 1 d . U . . .
N1 N 0.509(2) 0.5967(9) 0.3861(9) 0.043(4) Uani 1 1 d . U . . .
N2 N -0.004(2) 0.3969(10) 0.6125(9) 0.043(4) Uani 1 1 d . U . . .
N3 N 1.114(2) -0.0413(10) 0.1264(10) 0.046(4) Uani 1 1 d . U . . .
C1 C 0.460(3) 0.3329(12) 0.3619(13) 0.048(6) Uani 1 1 d . U . . .
C2 C 0.416(3) 0.3751(12) 0.3930(12) 0.044(6) Uani 1 1 d . U . . .
C3 C 0.351(2) 0.4151(11) 0.4322(11) 0.036(5) Uani 1 1 d . U . . .
C4 C 0.377(2) 0.4838(11) 0.4312(10) 0.030(4) Uani 1 1 d . U . . .
C5 C 0.485(2) 0.5278(11) 0.3830(11) 0.035(5) Uani 1 1 d . U . . .
C6 C 0.436(2) 0.6308(11) 0.4284(10) 0.031(4) Uani 1 1 d . U . . .
C7 C 0.332(2) 0.5861(11) 0.4754(10) 0.034(4) Uani 1 1 d . U . . .
C8 C 0.306(2) 0.5163(11) 0.4742(10) 0.032(4) Uani 1 1 d . U . . .
C9 C 0.263(3) 0.6154(13) 0.5216(12) 0.049(6) Uani 1 1 d . U . . .
H9 H 0.2840 0.6625 0.5221 0.059 Uiso 1 1 calc R . . . .
C10 C 0.160(3) 0.5745(12) 0.5682(12) 0.045(6) Uani 1 1 d . U . . .
H10 H 0.1115 0.5944 0.5993 0.054 Uiso 1 1 calc R . . . .
C11 C 0.133(3) 0.5073(12) 0.5675(11) 0.042(5) Uani 1 1 d . U . . .
C12 C 0.199(3) 0.4754(12) 0.5224(12) 0.043(5) Uani 1 1 d . U . . .
C13 C 0.022(2) 0.4670(12) 0.6134(11) 0.037(5) Uani 1 1 d . U . . .
C14 C 0.063(3) 0.3635(12) 0.5728(11) 0.040(5) Uani 1 1 d . U . . .
C15 C 0.175(2) 0.4060(11) 0.5226(10) 0.033(4) Uani 1 1 d . U . . .
C16 C 0.245(2) 0.3753(12) 0.4783(11) 0.041(5) Uani 1 1 d . U . . .
H16 H 0.2227 0.3282 0.4782 0.049 Uiso 1 1 calc R . . . .
C17 C 0.605(3) 0.6411(12) 0.3338(11) 0.044(5) Uani 1 1 d . U . . .
H17A H 0.6805 0.6097 0.3251 0.052 Uiso 1 1 calc R . . . .
H17B H 0.6483 0.6764 0.3532 0.052 Uiso 1 1 calc R . . . .
C18 C 0.536(3) 0.6815(13) 0.2645(12) 0.050(6) Uani 1 1 d . U . . .
H18A H 0.4623 0.7138 0.2730 0.060 Uiso 1 1 calc R . . . .
H18B H 0.4917 0.6464 0.2454 0.060 Uiso 1 1 calc R . . . .
C19 C 0.639(3) 0.7265(14) 0.2101(13) 0.057(6) Uani 1 1 d . U . . .
H19A H 0.5859 0.7644 0.1743 0.069 Uiso 1 1 calc R . . . .
H19B H 0.7013 0.7508 0.2339 0.069 Uiso 1 1 calc R . . . .
C20 C 0.723(3) 0.6855(15) 0.1741(14) 0.064(6) Uani 1 1 d . U . . .
H20A H 0.8007 0.7168 0.1509 0.077 Uiso 1 1 calc R . . . .
H20B H 0.7652 0.6441 0.2110 0.077 Uiso 1 1 calc R . . . .
C21 C 0.665(3) 0.6576(14) 0.1229(13) 0.059(6) Uani 1 1 d . U . . .
H21A H 0.6299 0.6992 0.0839 0.071 Uiso 1 1 calc R . . . .
H21B H 0.5830 0.6292 0.1447 0.071 Uiso 1 1 calc R . . . .
C22 C 0.751(4) 0.6121(18) 0.0917(16) 0.084(8) Uani 1 1 d . U . . .
H22A H 0.8354 0.6396 0.0728 0.100 Uiso 1 1 calc R . . . .
H22B H 0.7816 0.5694 0.1308 0.100 Uiso 1 1 calc R . . . .
C23 C 0.699(5) 0.5860(19) 0.0378(17) 0.103(10) Uani 1 1 d . U . . .
H23A H 0.6646 0.6276 -0.0013 0.123 Uiso 1 1 calc R . . . .
H23B H 0.6194 0.5547 0.0568 0.123 Uiso 1 1 calc R . . . .
C24 C 0.807(6) 0.543(3) 0.008(2) 0.158(18) Uani 1 1 d . U . . .
H24A H 0.7641 0.5273 -0.0288 0.237 Uiso 1 1 calc GR . . . .
H24B H 0.8397 0.5003 0.0458 0.237 Uiso 1 1 calc GR . . . .
H24C H 0.8863 0.5734 -0.0118 0.237 Uiso 1 1 calc GR . . . .
C25 C -0.108(3) 0.3558(12) 0.6617(11) 0.043(5) Uani 1 1 d . U . . .
H25A H -0.1456 0.3187 0.6430 0.051 Uiso 1 1 calc R . . . .
H25B H -0.1855 0.3886 0.6647 0.051 Uiso 1 1 calc R . . . .
C26 C -0.051(3) 0.3182(12) 0.7364(11) 0.044(5) Uani 1 1 d . U . . .
H26A H 0.0122 0.2780 0.7356 0.053 Uiso 1 1 calc R . . . .
H26B H 0.0018 0.3530 0.7522 0.053 Uiso 1 1 calc R . . . .
C27 C -0.168(3) 0.2894(12) 0.7870(11) 0.044(5) Uani 1 1 d . U . . .
H27A H -0.2318 0.3301 0.7855 0.053 Uiso 1 1 calc R . . . .
H27B H -0.2199 0.2551 0.7699 0.053 Uiso 1 1 calc R . . . .
C28 C -0.129(3) 0.2523(13) 0.8621(12) 0.052(6) Uani 1 1 d . U . . .
H28A H -0.0669 0.2834 0.8783 0.063 Uiso 1 1 calc R . . . .
H28B H -0.0783 0.2068 0.8656 0.063 Uiso 1 1 calc R . . . .
C29 C -0.256(3) 0.2358(16) 0.9089(13) 0.068(7) Uani 1 1 d . U . . .
H29A H -0.3195 0.2067 0.8907 0.082 Uiso 1 1 calc R . . . .
H29B H -0.3048 0.2818 0.9055 0.082 Uiso 1 1 calc R . . . .
C30 C -0.228(4) 0.1951(18) 0.9874(15) 0.084(8) Uani 1 1 d . U . . .
H30A H -0.3174 0.1865 1.0126 0.101 Uiso 1 1 calc R . . . .
H30B H -0.1853 0.1475 0.9912 0.101 Uiso 1 1 calc R . . . .
C31 C -0.141(4) 0.2306(19) 1.0210(16) 0.091(8) Uani 1 1 d . U . . .
H31A H -0.0475 0.2332 0.9998 0.109 Uiso 1 1 calc R . . . .
H31B H -0.1326 0.2010 1.0709 0.109 Uiso 1 1 calc R . . . .
C32 C -0.187(4) 0.306(2) 1.018(2) 0.111(12) Uani 1 1 d . U . . .
H32A H -0.2086 0.3342 0.9695 0.167 Uiso 1 1 calc GR . . . .
H32B H -0.1118 0.3291 1.0353 0.167 Uiso 1 1 calc GR . . . .
H32C H -0.2691 0.3035 1.0475 0.167 Uiso 1 1 calc GR . . . .
C33 C 0.630(3) 0.1923(14) 0.2801(15) 0.063(7) Uani 1 1 d . U . . .
C34 C 0.688(3) 0.1523(13) 0.2498(13) 0.052(6) Uani 1 1 d . U . . .
C35 C 0.760(3) 0.1053(12) 0.2194(12) 0.047(5) Uani 1 1 d . U . . .
C36 C 0.682(3) 0.0718(12) 0.1761(12) 0.048(5) Uani 1 1 d . U . . .
H36 H 0.5855 0.0810 0.1687 0.058 Uiso 1 1 calc R . . . .
C37 C 0.753(3) 0.0263(13) 0.1461(13) 0.049(5) Uani 1 1 d . U . . .
H37 H 0.7028 0.0022 0.1198 0.059 Uiso 1 1 calc R . . . .
C38 C 0.896(3) 0.0150(12) 0.1538(12) 0.043(5) Uani 1 1 d . U . . .
C39 C 0.963(3) 0.0516(12) 0.1915(12) 0.048(5) Uani 1 1 d . U . . .
H39 H 1.0597 0.0444 0.1985 0.057 Uiso 1 1 calc R . . . .
C40 C 0.895(3) 0.0981(12) 0.2194(12) 0.046(5) Uani 1 1 d . U . . .
H40 H 0.9488 0.1266 0.2397 0.056 Uiso 1 1 calc R . . . .
C41 C 0.961(3) -0.0351(12) 0.1203(12) 0.043(4) Uani 1 1 d . U . . .
H41A H 0.9359 -0.0188 0.0699 0.051 Uiso 1 1 calc R . . . .
H41B H 0.9215 -0.0835 0.1417 0.051 Uiso 1 1 calc R . . . .
C42 C 1.198(3) 0.0166(12) 0.0809(11) 0.041(4) Uani 1 1 d . U . . .
C43 C 1.129(3) 0.0782(12) 0.0379(12) 0.053(5) Uani 1 1 d . U . . .
H43 H 1.0311 0.0837 0.0409 0.064 Uiso 1 1 calc R . . . .
C44 C 1.209(3) 0.1327(14) -0.0105(13) 0.056(6) Uani 1 1 d . U . . .
H44 H 1.1636 0.1734 -0.0422 0.068 Uiso 1 1 calc R . . . .
C45 C 1.353(3) 0.1270(13) -0.0118(13) 0.055(6) Uani 1 1 d . U . . .
H45 H 1.4061 0.1643 -0.0424 0.066 Uiso 1 1 calc R . . . .
C46 C 1.416(3) 0.0655(12) 0.0327(12) 0.050(5) Uani 1 1 d . U . . .
H46 H 1.5146 0.0610 0.0326 0.060 Uiso 1 1 calc R . . . .
C47 C 1.338(3) 0.0095(12) 0.0782(13) 0.049(5) Uani 1 1 d . U . . .
C48 C 1.174(3) -0.0840(12) 0.1897(12) 0.042(4) Uani 1 1 d . U . . .
C49 C 1.082(3) -0.1150(12) 0.2502(12) 0.046(5) Uani 1 1 d . U . . .
H49 H 0.9846 -0.1056 0.2471 0.055 Uiso 1 1 calc R . . . .
C50 C 1.142(3) -0.1587(12) 0.3126(13) 0.052(5) Uani 1 1 d . U . . .
H50 H 1.0840 -0.1804 0.3517 0.063 Uiso 1 1 calc R . . . .
C51 C 1.287(3) -0.1718(13) 0.3198(14) 0.058(6) Uani 1 1 d . U . . .
H51 H 1.3268 -0.2007 0.3629 0.069 Uiso 1 1 calc R . . . .
C52 C 1.367(3) -0.1412(12) 0.2622(13) 0.053(5) Uani 1 1 d . U . . .
H52 H 1.4649 -0.1490 0.2658 0.063 Uiso 1 1 calc R . . . .
C53 C 1.312(3) -0.0995(11) 0.1991(12) 0.043(4) Uani 1 1 d . U . . .
C54 C 0.519(3) 0.4393(14) 0.2070(14) 0.061(6) Uani 1 1 d . U . . .
H54A H 0.5479 0.4536 0.2478 0.073 Uiso 1 1 calc R . . . .
H54B H 0.5610 0.4731 0.1646 0.073 Uiso 1 1 calc R . . . .
C55 C 0.370(3) 0.4472(13) 0.2007(13) 0.056(6) Uani 1 1 d . U . . .
H55A H 0.3280 0.4129 0.2429 0.067 Uiso 1 1 calc R . . . .
H55B H 0.3413 0.4333 0.1596 0.067 Uiso 1 1 calc R . . . .
C56 C 0.309(3) 0.5248(15) 0.1924(18) 0.079(8) Uani 1 1 d . U . . .
H56A H 0.3287 0.5374 0.2354 0.095 Uiso 1 1 calc R . . . .
H56B H 0.3558 0.5603 0.1525 0.095 Uiso 1 1 calc R . . . .
C57 C 0.151(3) 0.5287(14) 0.1794(16) 0.071(7) Uani 1 1 d . U . . .
H57B H 0.1204 0.5793 0.1629 0.106 Uiso 1 1 calc GR . . . .
H57A H 0.1034 0.5036 0.2232 0.106 Uiso 1 1 calc GR . . . .
H57C H 0.1303 0.5058 0.1438 0.106 Uiso 1 1 calc GR . . . .
C58 C 0.518(3) 0.3251(13) 0.1469(12) 0.054(5) Uani 1 1 d . U . . .
H58A H 0.5172 0.3681 0.1045 0.065 Uiso 1 1 calc R . . . .
H58B H 0.5828 0.2893 0.1376 0.065 Uiso 1 1 calc R . . . .
C59 C 0.372(3) 0.2933(14) 0.1559(13) 0.058(6) Uani 1 1 d . U . . .
H59A H 0.3510 0.2753 0.2067 0.070 Uiso 1 1 calc R . . . .
H59B H 0.3050 0.3328 0.1342 0.070 Uiso 1 1 calc R . . . .
C60 C 0.350(3) 0.2373(16) 0.1275(16) 0.075(8) Uani 1 1 d . U . . .
H60A H 0.4141 0.1969 0.1505 0.090 Uiso 1 1 calc R . . . .
H60B H 0.3739 0.2547 0.0770 0.090 Uiso 1 1 calc R . . . .
C61 C 0.207(4) 0.2090(19) 0.134(2) 0.098(11) Uani 1 1 d . U . . .
H61A H 0.1432 0.2464 0.1062 0.147 Uiso 1 1 calc GR . . . .
H61B H 0.1781 0.1950 0.1838 0.147 Uiso 1 1 calc GR . . . .
H61C H 0.2047 0.1669 0.1179 0.147 Uiso 1 1 calc GR . . . .
C62 C 0.774(3) 0.3546(17) 0.1993(15) 0.072(6) Uani 1 1 d . U . . .
H62A H 0.8022 0.3122 0.1851 0.086 Uiso 1 1 calc R . . . .
H62B H 0.7926 0.3982 0.1591 0.086 Uiso 1 1 calc R . . . .
C63 C 0.866(4) 0.356(2) 0.2617(17) 0.097(10) Uani 1 1 d . U . . .
H63A H 0.8713 0.4068 0.2615 0.116 Uiso 1 1 calc R . . . .
H63B H 0.8194 0.3286 0.3058 0.116 Uiso 1 1 calc R . . . .
C64 C 1.009(4) 0.327(2) 0.2630(19) 0.096(9) Uani 1 1 d . U . . .
H64A H 1.0559 0.3551 0.2191 0.115 Uiso 1 1 calc R . . . .
H64B H 1.0039 0.2768 0.2631 0.115 Uiso 1 1 calc R . . . .
C65 C 1.098(4) 0.329(2) 0.325(2) 0.105(11) Uani 1 1 d . U . . .
H65A H 1.1239 0.3788 0.3188 0.158 Uiso 1 1 calc GR . . . .
H65B H 1.1820 0.2995 0.3263 0.158 Uiso 1 1 calc GR . . . .
H65C H 1.0457 0.3099 0.3684 0.158 Uiso 1 1 calc GR . . . .
C66 C 0.425(3) 0.1874(13) 0.4921(13) 0.054(6) Uani 1 1 d . U . . .
H66A H 0.4705 0.2274 0.5034 0.065 Uiso 1 1 calc R . . . .
H66B H 0.3329 0.2056 0.4725 0.065 Uiso 1 1 calc R . . . .
C67 C 0.402(3) 0.1266(13) 0.5620(13) 0.061(7) Uani 1 1 d . U . . .
H67A H 0.3575 0.0855 0.5523 0.074 Uiso 1 1 calc R . . . .
H67B H 0.4926 0.1095 0.5845 0.074 Uiso 1 1 calc R . . . .
C68 C 0.313(4) 0.1519(15) 0.6104(15) 0.077(9) Uani 1 1 d . U . . .
H68A H 0.2248 0.1714 0.5868 0.092 Uiso 1 1 calc R . . . .
H68B H 0.3603 0.1914 0.6219 0.092 Uiso 1 1 calc R . . . .
C69 C 0.284(4) 0.0922(17) 0.6773(17) 0.099(12) Uani 1 1 d . U . . .
H69A H 0.1933 0.0716 0.6736 0.148 Uiso 1 1 calc GR . . . .
H69B H 0.2822 0.1115 0.7168 0.148 Uiso 1 1 calc GR . . . .
H69C H 0.3559 0.0546 0.6849 0.148 Uiso 1 1 calc GR . . . .
C70 C 0.437(3) 0.0945(13) 0.4041(14) 0.060(6) Uani 1 1 d . U . . .
H70A H 0.4978 0.0747 0.3744 0.072 Uiso 1 1 calc R . . . .
H70B H 0.4210 0.0555 0.4488 0.072 Uiso 1 1 calc R . . . .
C71 C 0.308(4) 0.1159(16) 0.3696(19) 0.086(9) Uani 1 1 d . U . . .
H71A H 0.3243 0.1567 0.3264 0.104 Uiso 1 1 calc R . . . .
H71B H 0.2466 0.1336 0.4005 0.104 Uiso 1 1 calc R . . . .
C72 C 0.233(4) 0.0560(18) 0.350(2) 0.098(9) Uani 1 1 d . U . . .
H72A H 0.2167 0.0150 0.3925 0.117 Uiso 1 1 calc R . . . .
H72B H 0.1417 0.0748 0.3290 0.117 Uiso 1 1 calc R . . . .
C73 C 0.313(4) 0.0302(18) 0.299(2) 0.098(10) Uani 1 1 d . U . . .
H73A H 0.3143 0.0681 0.2533 0.147 Uiso 1 1 calc GR . . . .
H73B H 0.2687 -0.0127 0.2938 0.147 Uiso 1 1 calc GR . . . .
H73C H 0.4076 0.0179 0.3159 0.147 Uiso 1 1 calc GR . . . .
C74 C 0.690(3) 0.1319(13) 0.4565(14) 0.057(5) Uani 1 1 d . U . . .
H74A H 0.6758 0.0904 0.4993 0.069 Uiso 1 1 calc R . . . .
H74B H 0.7372 0.1134 0.4214 0.069 Uiso 1 1 calc R . . . .
C75 C 0.784(3) 0.1847(15) 0.4743(15) 0.065(6) Uani 1 1 d . U . . .
H75A H 0.7409 0.1995 0.5125 0.078 Uiso 1 1 calc R . . . .
H75B H 0.7910 0.2282 0.4327 0.078 Uiso 1 1 calc R . . . .
C76 C 0.933(4) 0.156(2) 0.497(3) 0.137(16) Uani 1 1 d . U . . .
H76A H 0.9876 0.1754 0.4535 0.165 Uiso 1 1 calc R . . . .
H76B H 0.9608 0.1851 0.5274 0.165 Uiso 1 1 calc R . . . .
C77 C 0.992(5) 0.094(2) 0.527(3) 0.18(2) Uani 1 1 d . U . . .
H77A H 1.0916 0.1004 0.5321 0.265 Uiso 1 1 calc R . . . .
H77B H 0.9511 0.0722 0.5737 0.265 Uiso 1 1 calc R . . . .
H77C H 0.9783 0.0624 0.4985 0.265 Uiso 1 1 calc R . . . .

loop_
_atom_site_aniso_label
_atom_site_aniso_U_11
_atom_site_aniso_U_22
_atom_site_aniso_U_33
_atom_site_aniso_U_23
_atom_site_aniso_U_13
_atom_site_aniso_U_12
Pt1 0.0663(9) 0.0437(6) 0.0397(6) -0.0178(5) 0.0081(5) 0.0027(5)
S1 0.061(5) 0.045(3) 0.050(4) -0.009(3) 0.017(3) -0.005(3)
P1 0.060(5) 0.053(4) 0.043(4) -0.017(3) 0.007(3) -0.006(3)
P2 0.070(5) 0.036(3) 0.046(4) -0.014(3) -0.002(3) 0.002(3)
O1 0.041(9) 0.044(8) 0.035(7) -0.010(6) 0.008(6) -0.003(6)
O2 0.043(10) 0.039(6) 0.033(8) -0.010(5) -0.001(7) -0.003(6)
O3 0.066(11) 0.042(6) 0.032(8) -0.011(6) 0.022(8) -0.016(6)
O4 0.081(11) 0.044(8) 0.044(9) -0.012(7) 0.031(8) -0.007(7)
N1 0.052(9) 0.040(6) 0.034(7) -0.010(5) 0.010(7) -0.005(5)
N2 0.049(9) 0.044(6) 0.036(7) -0.012(5) 0.008(7) -0.004(6)
N3 0.055(7) 0.039(7) 0.045(7) -0.014(5) 0.009(5) -0.008(5)
C1 0.052(15) 0.042(8) 0.051(10) -0.017(8) 0.002(9) 0.004(8)
C2 0.053(13) 0.034(9) 0.044(11) -0.011(8) 0.016(10) -0.008(8)
C3 0.041(10) 0.036(6) 0.028(8) -0.007(6) -0.001(7) 0.003(6)
C4 0.032(8) 0.035(6) 0.018(7) -0.004(5) -0.008(6) 0.006(5)
C5 0.037(9) 0.040(6) 0.026(8) -0.006(6) -0.002(7) 0.002(6)
C6 0.033(9) 0.037(6) 0.019(7) -0.003(5) -0.012(6) 0.005(6)
C7 0.038(9) 0.036(6) 0.025(8) -0.006(5) -0.004(7) 0.002(6)
C8 0.033(9) 0.036(6) 0.025(8) -0.007(5) -0.005(7) 0.004(5)
C9 0.062(12) 0.040(8) 0.049(10) -0.018(8) 0.019(10) -0.010(8)
C10 0.057(12) 0.043(7) 0.037(10) -0.016(7) 0.013(9) -0.009(7)
C11 0.054(10) 0.039(7) 0.032(9) -0.012(6) 0.011(8) -0.005(6)
C12 0.053(10) 0.041(6) 0.037(9) -0.015(6) 0.011(8) -0.007(6)
C13 0.044(10) 0.042(6) 0.022(8) -0.006(6) 0.000(7) 0.000(6)
C14 0.044(10) 0.041(6) 0.033(9) -0.011(6) 0.005(8) -0.006(6)
C15 0.036(9) 0.035(6) 0.025(8) -0.006(5) -0.003(7) 0.001(6)
C16 0.048(10) 0.040(8) 0.034(9) -0.011(7) 0.005(8) -0.002(7)
C17 0.051(10) 0.043(9) 0.034(7) -0.009(6) 0.008(7) -0.005(7)
C18 0.055(12) 0.052(11) 0.036(7) -0.005(7) 0.002(7) -0.012(9)
C19 0.058(13) 0.063(11) 0.039(9) 0.001(7) 0.001(8) -0.013(9)
C20 0.059(13) 0.073(14) 0.051(11) -0.008(10) 0.006(9) -0.011(10)
C21 0.064(15) 0.061(13) 0.041(11) 0.002(10) 0.013(10) -0.021(11)
C22 0.097(19) 0.089(17) 0.058(14) -0.015(13) 0.009(12) 0.006(14)
C23 0.16(3) 0.085(19) 0.063(15) -0.018(15) 0.000(15) 0.003(17)
C24 0.22(4) 0.17(4) 0.10(3) -0.06(3) -0.01(2) 0.06(3)
C25 0.040(10) 0.047(9) 0.036(7) -0.006(6) 0.005(6) 0.003(7)
C26 0.047(11) 0.043(11) 0.036(7) -0.005(7) 0.003(6) -0.001(9)
C27 0.055(12) 0.040(11) 0.035(7) -0.010(7) 0.007(7) -0.010(9)
C28 0.071(13) 0.046(12) 0.036(7) -0.007(7) 0.004(7) -0.019(10)
C29 0.080(14) 0.070(16) 0.048(8) -0.008(8) 0.017(8) -0.023(11)
C30 0.10(2) 0.091(15) 0.048(9) -0.006(9) 0.014(9) -0.026(13)
C31 0.11(2) 0.106(17) 0.057(13) -0.019(12) 0.014(13) -0.029(15)
C32 0.13(3) 0.113(17) 0.10(3) -0.038(16) 0.01(2) -0.023(16)
C33 0.070(17) 0.057(9) 0.070(11) -0.031(8) 0.011(11) 0.001(9)
C34 0.059(12) 0.051(11) 0.053(13) -0.025(11) 0.005(10) -0.003(9)
C35 0.056(9) 0.042(10) 0.045(11) -0.017(9) 0.009(7) -0.006(7)
C36 0.059(9) 0.045(11) 0.042(11) -0.016(10) 0.003(8) -0.001(7)
C37 0.051(8) 0.048(11) 0.054(12) -0.024(10) 0.010(7) -0.011(7)
C38 0.051(8) 0.038(9) 0.041(11) -0.014(9) 0.009(7) -0.011(7)
C39 0.052(9) 0.047(11) 0.050(12) -0.023(10) 0.010(8) -0.011(7)
C40 0.056(9) 0.045(10) 0.041(12) -0.018(10) 0.007(8) -0.007(7)
C41 0.053(7) 0.039(9) 0.037(10) -0.012(8) 0.009(6) -0.009(6)
C42 0.055(7) 0.038(7) 0.035(8) -0.017(6) 0.010(6) -0.008(5)
C43 0.066(10) 0.044(8) 0.046(10) -0.012(7) 0.011(7) -0.002(6)
C44 0.069(10) 0.051(9) 0.045(11) -0.007(8) 0.008(8) -0.008(7)
C45 0.069(10) 0.049(9) 0.047(11) -0.015(8) 0.006(8) -0.009(7)
C46 0.055(9) 0.046(8) 0.048(10) -0.013(7) 0.010(7) -0.014(7)
C47 0.056(7) 0.042(7) 0.050(9) -0.016(6) 0.012(6) -0.009(5)
C48 0.052(7) 0.036(9) 0.040(6) -0.014(6) 0.012(5) -0.005(6)
C49 0.057(9) 0.037(10) 0.045(7) -0.015(6) 0.016(6) -0.007(7)
C50 0.068(10) 0.039(11) 0.050(8) -0.014(7) 0.010(7) -0.007(8)
C51 0.068(10) 0.047(12) 0.054(8) -0.010(8) 0.009(7) -0.003(9)
C52 0.061(10) 0.043(11) 0.052(7) -0.012(7) 0.006(6) -0.006(8)
C53 0.051(7) 0.030(9) 0.049(7) -0.016(6) 0.012(5) -0.007(6)
C54 0.078(11) 0.055(8) 0.053(13) -0.023(8) 0.008(9) -0.008(7)
C55 0.079(11) 0.049(10) 0.043(14) -0.021(10) 0.010(9) -0.006(8)
C56 0.091(13) 0.054(11) 0.10(2) -0.034(12) 0.009(12) -0.001(9)
C57 0.090(13) 0.042(13) 0.08(2) -0.020(13) 0.013(12) -0.005(10)
C58 0.076(11) 0.048(11) 0.036(8) -0.010(8) 0.007(7) -0.009(8)
C59 0.074(11) 0.053(12) 0.046(13) -0.013(11) 0.008(9) -0.010(9)
C60 0.094(16) 0.064(13) 0.073(18) -0.029(13) 0.010(12) -0.016(11)
C61 0.099(17) 0.10(2) 0.11(3) -0.06(2) 0.020(15) -0.035(15)
C62 0.070(8) 0.088(15) 0.071(12) -0.041(11) 0.020(7) -0.022(7)
C63 0.076(11) 0.15(3) 0.076(15) -0.053(16) 0.018(10) -0.030(12)
C64 0.071(12) 0.13(2) 0.099(18) -0.049(16) 0.019(11) -0.039(13)
C65 0.093(18) 0.12(3) 0.12(2) -0.059(19) -0.005(15) -0.015(17)
C66 0.072(13) 0.039(9) 0.050(8) -0.012(7) 0.007(8) -0.003(8)
C67 0.083(18) 0.047(11) 0.051(9) -0.010(7) 0.003(9) -0.018(10)
C68 0.11(2) 0.055(12) 0.060(11) -0.010(9) 0.022(12) -0.014(12)
C69 0.14(3) 0.067(16) 0.071(12) 0.002(11) 0.035(16) -0.008(17)
C70 0.076(12) 0.047(9) 0.058(13) -0.020(9) -0.006(9) -0.005(8)
C71 0.089(13) 0.067(13) 0.11(2) -0.043(13) -0.035(13) 0.004(10)
C72 0.108(17) 0.072(16) 0.12(2) -0.045(16) -0.040(14) -0.004(12)
C73 0.11(2) 0.08(2) 0.13(2) -0.053(18) -0.041(18) -0.004(17)
C74 0.071(8) 0.042(10) 0.059(12) -0.016(9) 0.001(7) -0.005(7)
C75 0.082(12) 0.062(12) 0.055(15) -0.026(12) 0.012(10) -0.022(9)
C76 0.098(14) 0.094(18) 0.24(4) -0.07(2) -0.044(18) -0.002(13)
C77 0.15(3) 0.097(19) 0.31(6) -0.09(3) -0.10(3) 0.010(18)

loop_
_atom_type_symbol
_atom_type_description
_atom_type_scat_dispersion_real
_atom_type_scat_dispersion_imag
_atom_type_scat_source
C C 0.0030 0.0010 'International Tables Vol C Tables 4.2.6.8 and 6.1.1.4'
H H 0.0000 0.0000 'International Tables Vol C Tables 4.2.6.8 and 6.1.1.4'
N N 0.0060 0.0030 'International Tables Vol C Tables 4.2.6.8 and 6.1.1.4'
O O 0.0110 0.0060 'International Tables Vol C Tables 4.2.6.8 and 6.1.1.4'
P P 0.0990 0.0910 'International Tables Vol C Tables 4.2.6.8 and 6.1.1.4'
Pt Pt -1.3880 8.1780 'International Tables Vol C Tables 4.2.6.8 and 6.1.1.4'
S S 0.1180 0.1170 'International Tables Vol C Tables 4.2.6.8 and 6.1.1.4'

loop_
_geom_angle_atom_site_label_1
_geom_angle_atom_site_label_2
_geom_angle_atom_site_label_3
_geom_angle
_geom_angle_site_symmetry_1
_geom_angle_site_symmetry_3
_geom_angle_publ_flag
P2 Pt1 P1 174.5(2) . . ?
C1 Pt1 P1 91.5(7) . . ?
C1 Pt1 P2 93.9(7) . . ?
C1 Pt1 C33 177.3(12) . . ?
C33 Pt1 P1 88.1(8) . . ?
C33 Pt1 P2 86.5(8) . . ?
C47 S1 C53 98.3(12) . . ?
C54 P1 Pt1 118.0(9) . . ?
C54 P1 C62 109.5(14) . . ?
C58 P1 Pt1 110.9(8) . . ?
C58 P1 C54 106.4(13) . . ?
C58 P1 C62 102.8(13) . . ?
C62 P1 Pt1 108.1(11) . . ?
C66 P2 Pt1 115.7(8) . . ?
C66 P2 C70 105.4(13) . . ?
C70 P2 Pt1 110.1(9) . . ?
C74 P2 Pt1 111.0(9) . . ?
C74 P2 C66 109.2(13) . . ?
C74 P2 C70 104.7(12) . . ?
C5 N1 C6 125.8(19) . . ?
C5 N1 C17 116.7(18) . . ?
C6 N1 C17 116.9(17) . . ?
C13 N2 C25 117.6(18) . . ?
C14 N2 C13 125(2) . . ?
C14 N2 C25 117.3(19) . . ?
C42 N3 C41 118.9(19) . . ?
C48 N3 C41 119.2(19) . . ?
C48 N3 C42 117(2) . . ?
C2 C1 Pt1 173(2) . . ?
C1 C2 C3 172(2) . . ?
C2 C3 C16 112.6(19) . . ?
C4 C3 C2 129(2) . . ?
C4 C3 C16 119(2) . . ?
C3 C4 C5 120.7(19) . . ?
C3 C4 C8 122(2) . . ?
C8 C4 C5 116.9(18) . . ?
O1 C5 N1 120(2) . . ?
O1 C5 C4 122.5(19) . . ?
N1 C5 C4 117.9(19) . . ?
O2 C6 N1 121(2) . . ?
O2 C6 C7 124(2) . . ?
N1 C6 C7 114.8(18) . . ?
C8 C7 C6 120.8(19) . . ?
C9 C7 C6 117.5(19) . . ?
C9 C7 C8 122(2) . . ?
C4 C8 C7 124(2) . . ?
C4 C8 C12 118.9(19) . . ?
C7 C8 C12 117.4(19) . . ?
C7 C9 H9 120.0 . . ?
C7 C9 C10 120(2) . . ?
C10 C9 H9 120.0 . . ?
C9 C10 H10 120.4 . . ?
C11 C10 C9 119(2) . . ?
C11 C10 H10 120.4 . . ?
C10 C11 C12 123(2) . . ?
C10 C11 C13 119(2) . . ?
C12 C11 C13 118(2) . . ?
C11 C12 C8 118.6(19) . . ?
C15 C12 C8 118(2) . . ?
C15 C12 C11 123(2) . . ?
O4 C13 N2 120(2) . . ?
O4 C13 C11 122(2) . . ?
N2 C13 C11 118.1(19) . . ?
O3 C14 N2 124(2) . . ?
O3 C14 C15 118(2) . . ?
N2 C14 C15 117.3(19) . . ?
C12 C15 C14 117.8(19) . . ?
C12 C15 C16 122(2) . . ?
C16 C15 C14 120.2(19) . . ?
C3 C16 H16 120.1 . . ?
C15 C16 C3 120(2) . . ?
C15 C16 H16 120.1 . . ?
N1 C17 H17A 109.0 . . ?
N1 C17 H17B 109.0 . . ?
N1 C17 C18 113(2) . . ?
H17A C17 H17B 107.8 . . ?
C18 C17 H17A 109.0 . . ?
C18 C17 H17B 109.0 . . ?
C17 C18 H18A 109.1 . . ?
C17 C18 H18B 109.1 . . ?
C17 C18 C19 112(2) . . ?
H18A C18 H18B 107.8 . . ?
C19 C18 H18A 109.1 . . ?
C19 C18 H18B 109.1 . . ?
C18 C19 H19A 108.5 . . ?
C18 C19 H19B 108.5 . . ?
H19A C19 H19B 107.5 . . ?
C20 C19 C18 115(2) . . ?
C20 C19 H19A 108.5 . . ?
C20 C19 H19B 108.5 . . ?
C19 C20 H20A 107.0 . . ?
C19 C20 H20B 107.0 . . ?
H20A C20 H20B 106.7 . . ?
C21 C20 C19 121(3) . . ?
C21 C20 H20A 107.0 . . ?
C21 C20 H20B 107.0 . . ?
C20 C21 H21A 107.4 . . ?
C20 C21 H21B 107.4 . . ?
C20 C21 C22 120(3) . . ?
H21A C21 H21B 106.9 . . ?
C22 C21 H21A 107.4 . . ?
C22 C21 H21B 107.4 . . ?
C21 C22 H22A 106.9 . . ?
C21 C22 H22B 106.9 . . ?
H22A C22 H22B 106.7 . . ?
C23 C22 C21 122(3) . . ?
C23 C22 H22A 106.9 . . ?
C23 C22 H22B 106.9 . . ?
C22 C23 H23A 108.6 . . ?
C22 C23 H23B 108.6 . . ?
C22 C23 C24 115(4) . . ?
H23A C23 H23B 107.6 . . ?
C24 C23 H23A 108.6 . . ?
C24 C23 H23B 108.6 . . ?
C23 C24 H24A 109.5 . . ?
C23 C24 H24B 109.5 . . ?
C23 C24 H24C 109.5 . . ?
H24A C24 H24B 109.5 . . ?
H24A C24 H24C 109.5 . . ?
H24B C24 H24C 109.5 . . ?
N2 C25 H25A 108.8 . . ?
N2 C25 H25B 108.8 . . ?
N2 C25 C26 114(2) . . ?
H25A C25 H25B 107.7 . . ?
C26 C25 H25A 108.8 . . ?
C26 C25 H25B 108.8 . . ?
C25 C26 H26A 109.5 . . ?
C25 C26 H26B 109.5 . . ?
H26A C26 H26B 108.1 . . ?
C27 C26 C25 111(2) . . ?
C27 C26 H26A 109.5 . . ?
C27 C26 H26B 109.5 . . ?
C26 C27 H27A 108.1 . . ?
C26 C27 H27B 108.1 . . ?
H27A C27 H27B 107.3 . . ?
C28 C27 C26 117(2) . . ?
C28 C27 H27A 108.1 . . ?
C28 C27 H27B 108.1 . . ?
C27 C28 H28A 109.3 . . ?
C27 C28 H28B 109.3 . . ?
C27 C28 C29 111(2) . . ?
H28A C28 H28B 108.0 . . ?
C29 C28 H28A 109.3 . . ?
C29 C28 H28B 109.3 . . ?
C28 C29 H29A 108.4 . . ?
C28 C29 H29B 108.4 . . ?
C28 C29 C30 116(3) . . ?
H29A C29 H29B 107.5 . . ?
C30 C29 H29A 108.4 . . ?
C30 C29 H29B 108.4 . . ?
C29 C30 H30A 108.5 . . ?
C29 C30 H30B 108.5 . . ?
H30A C30 H30B 107.5 . . ?
C31 C30 C29 115(3) . . ?
C31 C30 H30A 108.5 . . ?
C31 C30 H30B 108.5 . . ?
C30 C31 H31A 108.3 . . ?
C30 C31 H31B 108.3 . . ?
C30 C31 C32 116(3) . . ?
H31A C31 H31B 107.4 . . ?
C32 C31 H31A 108.3 . . ?
C32 C31 H31B 108.3 . . ?
C31 C32 H32A 109.5 . . ?
C31 C32 H32B 109.5 . . ?
C31 C32 H32C 109.5 . . ?
H32A C32 H32B 109.5 . . ?
H32A C32 H32C 109.5 . . ?
H32B C32 H32C 109.5 . . ?
C34 C33 Pt1 175(2) . . ?
C33 C34 C35 176(3) . . ?
C34 C35 C36 119(2) . . ?
C40 C35 C34 124(2) . . ?
C40 C35 C36 117(2) . . ?
C35 C36 H36 120.8 . . ?
C37 C36 C35 118(2) . . ?
C37 C36 H36 120.8 . . ?
C36 C37 H37 119.3 . . ?
C36 C37 C38 121(2) . . ?
C38 C37 H37 119.3 . . ?
C37 C38 C41 117(2) . . ?
C39 C38 C37 117(2) . . ?
C39 C38 C41 126(2) . . ?
C38 C39 H39 118.7 . . ?
C40 C39 C38 123(3) . . ?
C40 C39 H39 118.7 . . ?
C35 C40 C39 123(2) . . ?
C35 C40 H40 118.5 . . ?
C39 C40 H40 118.5 . . ?
N3 C41 H41A 108.6 . . ?
N3 C41 H41B 108.6 . . ?
C38 C41 N3 114.5(19) . . ?
C38 C41 H41A 108.6 . . ?
C38 C41 H41B 108.6 . . ?
H41A C41 H41B 107.6 . . ?
C43 C42 N3 118(2) . . ?
C47 C42 N3 121(2) . . ?
C47 C42 C43 121(2) . . ?
C42 C43 H43 120.9 . . ?
C42 C43 C44 118(3) . . ?
C44 C43 H43 120.9 . . ?
C43 C44 H44 119.5 . . ?
C45 C44 C43 121(3) . . ?
C45 C44 H44 119.5 . . ?
C44 C45 H45 120.8 . . ?
C46 C45 C44 118(2) . . ?
C46 C45 H45 120.8 . . ?
C45 C46 H46 119.4 . . ?
C45 C46 C47 121(3) . . ?
C47 C46 H46 119.4 . . ?
C42 C47 S1 122.0(18) . . ?
C42 C47 C46 120(2) . . ?
C46 C47 S1 118(2) . . ?
N3 C48 C49 118(2) . . ?
C53 C48 N3 124(2) . . ?
C53 C48 C49 117(2) . . ?
C48 C49 H49 121.1 . . ?
C50 C49 C48 118(2) . . ?
C50 C49 H49 121.1 . . ?
C49 C50 H50 118.7 . . ?
C49 C50 C51 123(2) . . ?
C51 C50 H50 118.7 . . ?
C50 C51 H51 121.4 . . ?
C52 C51 C50 117(3) . . ?
C52 C51 H51 121.4 . . ?
C51 C52 H52 118.8 . . ?
C51 C52 C53 122(3) . . ?
C53 C52 H52 118.8 . . ?
C48 C53 S1 119.4(19) . . ?
C48 C53 C52 123(2) . . ?
C52 C53 S1 118(2) . . ?
P1 C54 H54A 108.5 . . ?
P1 C54 H54B 108.5 . . ?
H54A C54 H54B 107.5 . . ?
C55 C54 P1 115.0(18) . . ?
C55 C54 H54A 108.5 . . ?
C55 C54 H54B 108.5 . . ?
C54 C55 H55A 108.3 . . ?
C54 C55 H55B 108.3 . . ?
C54 C55 C56 116(2) . . ?
H55A C55 H55B 107.4 . . ?
C56 C55 H55A 108.3 . . ?
C56 C55 H55B 108.3 . . ?
C55 C56 H56A 109.4 . . ?
C55 C56 H56B 109.4 . . ?
H56A C56 H56B 108.0 . . ?
C57 C56 C55 111(2) . . ?
C57 C56 H56A 109.4 . . ?
C57 C56 H56B 109.4 . . ?
C56 C57 H57B 109.5 . . ?
C56 C57 H57A 109.5 . . ?
C56 C57 H57C 109.5 . . ?
H57B C57 H57A 109.5 . . ?
H57B C57 H57C 109.5 . . ?
H57A C57 H57C 109.5 . . ?
P1 C58 H58A 107.9 . . ?
P1 C58 H58B 107.9 . . ?
H58A C58 H58B 107.2 . . ?
C59 C58 P1 117.4(18) . . ?
C59 C58 H58A 107.9 . . ?
C59 C58 H58B 107.9 . . ?
C58 C59 H59A 108.1 . . ?
C58 C59 H59B 108.1 . . ?
H59A C59 H59B 107.3 . . ?
C60 C59 C58 117(2) . . ?
C60 C59 H59A 108.1 . . ?
C60 C59 H59B 108.1 . . ?
C59 C60 H60A 108.3 . . ?
C59 C60 H60B 108.3 . . ?
C59 C60 C61 116(3) . . ?
H60A C60 H60B 107.4 . . ?
C61 C60 H60A 108.3 . . ?
C61 C60 H60B 108.3 . . ?
C60 C61 H61A 109.5 . . ?
C60 C61 H61B 109.5 . . ?
C60 C61 H61C 109.5 . . ?
H61A C61 H61B 109.5 . . ?
H61A C61 H61C 109.5 . . ?
H61B C61 H61C 109.5 . . ?
P1 C62 H62A 108.5 . . ?
P1 C62 H62B 108.5 . . ?
H62A C62 H62B 107.5 . . ?
C63 C62 P1 115(2) . . ?
C63 C62 H62A 108.5 . . ?
C63 C62 H62B 108.5 . . ?
C62 C63 H63A 108.2 . . ?
C62 C63 H63B 108.2 . . ?
H63A C63 H63B 107.3 . . ?
C64 C63 C62 117(3) . . ?
C64 C63 H63A 108.2 . . ?
C64 C63 H63B 108.2 . . ?
C63 C64 H64A 108.3 . . ?
C63 C64 H64B 108.3 . . ?
C63 C64 C65 116(3) . . ?
H64A C64 H64B 107.4 . . ?
C65 C64 H64A 108.3 . . ?
C65 C64 H64B 108.3 . . ?
C64 C65 H65A 109.5 . . ?
C64 C65 H65B 109.5 . . ?
C64 C65 H65C 109.5 . . ?
H65A C65 H65B 109.5 . . ?
H65A C65 H65C 109.5 . . ?
H65B C65 H65C 109.5 . . ?
P2 C66 H66A 107.4 . . ?
P2 C66 H66B 107.4 . . ?
H66A C66 H66B 107.0 . . ?
C67 C66 P2 119.6(18) . . ?
C67 C66 H66A 107.4 . . ?
C67 C66 H66B 107.4 . . ?
C66 C67 H67A 109.4 . . ?
C66 C67 H67B 109.4 . . ?
H67A C67 H67B 108.0 . . ?
C68 C67 C66 111(2) . . ?
C68 C67 H67A 109.4 . . ?
C68 C67 H67B 109.4 . . ?
C67 C68 H68A 109.3 . . ?
C67 C68 H68B 109.3 . . ?
C67 C68 C69 112(2) . . ?
H68A C68 H68B 107.9 . . ?
C69 C68 H68A 109.3 . . ?
C69 C68 H68B 109.3 . . ?
C68 C69 H69A 109.5 . . ?
C68 C69 H69B 109.5 . . ?
C68 C69 H69C 109.5 . . ?
H69A C69 H69B 109.5 . . ?
H69A C69 H69C 109.5 . . ?
H69B C69 H69C 109.5 . . ?
P2 C70 H70A 109.0 . . ?
P2 C70 H70B 109.0 . . ?
H70A C70 H70B 107.8 . . ?
C71 C70 P2 112.9(19) . . ?
C71 C70 H70A 109.0 . . ?
C71 C70 H70B 109.0 . . ?
C70 C71 H71A 108.6 . . ?
C70 C71 H71B 108.6 . . ?
C70 C71 C72 115(3) . . ?
H71A C71 H71B 107.5 . . ?
C72 C71 H71A 108.6 . . ?
C72 C71 H71B 108.6 . . ?
C71 C72 H72A 109.1 . . ?
C71 C72 H72B 109.1 . . ?
H72A C72 H72B 107.8 . . ?
C73 C72 C71 113(3) . . ?
C73 C72 H72A 109.1 . . ?
C73 C72 H72B 109.1 . . ?
C72 C73 H73A 109.5 . . ?
C72 C73 H73B 109.5 . . ?
C72 C73 H73C 109.5 . . ?
H73A C73 H73B 109.5 . . ?
H73A C73 H73C 109.5 . . ?
H73B C73 H73C 109.5 . . ?
P2 C74 H74A 108.7 . . ?
P2 C74 H74B 108.7 . . ?
H74A C74 H74B 107.6 . . ?
C75 C74 P2 114.3(19) . . ?
C75 C74 H74A 108.7 . . ?
C75 C74 H74B 108.7 . . ?
C74 C75 H75A 108.4 . . ?
C74 C75 H75B 108.4 . . ?
C74 C75 C76 115(2) . . ?
H75A C75 H75B 107.5 . . ?
C76 C75 H75A 108.4 . . ?
C76 C75 H75B 108.4 . . ?
C75 C76 H76A 103.0 . . ?
C75 C76 H76B 103.0 . . ?
H76A C76 H76B 105.1 . . ?
C77 C76 C75 136(4) . . ?
C77 C76 H76A 103.0 . . ?
C77 C76 H76B 103.0 . . ?
C76 C77 H77A 109.5 . . ?
C76 C77 H77B 109.5 . . ?
C76 C77 H77C 109.5 . . ?
H77A C77 H77B 109.5 . . ?
H77A C77 H77C 109.5 . . ?
H77B C77 H77C 109.5 . . ?

loop_
_geom_bond_atom_site_label_1
_geom_bond_atom_site_label_2
_geom_bond_distance
_geom_bond_site_symmetry_2
_geom_bond_publ_flag
Pt1 P1 2.285(7) . ?
Pt1 P2 2.280(7) . ?
Pt1 C1 1.96(2) . ?
Pt1 C33 1.98(3) . ?
S1 C47 1.77(3) . ?
S1 C53 1.79(2) . ?
P1 C54 1.79(3) . ?
P1 C58 1.78(2) . ?
P1 C62 1.86(3) . ?
P2 C66 1.81(3) . ?
P2 C70 1.84(2) . ?
P2 C74 1.78(3) . ?
O1 C5 1.23(2) . ?
O2 C6 1.19(2) . ?
O3 C14 1.22(2) . ?
O4 C13 1.22(3) . ?
N1 C5 1.39(3) . ?
N1 C6 1.41(3) . ?
N1 C17 1.47(3) . ?
N2 C13 1.40(3) . ?
N2 C14 1.34(3) . ?
N2 C25 1.46(3) . ?
N3 C41 1.48(3) . ?
N3 C42 1.47(3) . ?
N3 C48 1.40(3) . ?
C1 C2 1.25(3) . ?
C2 C3 1.41(3) . ?
C3 C4 1.37(3) . ?
C3 C16 1.44(3) . ?
C4 C5 1.50(3) . ?
C4 C8 1.39(3) . ?
C6 C7 1.47(3) . ?
C7 C8 1.40(3) . ?
C7 C9 1.40(3) . ?
C8 C12 1.47(3) . ?
C9 H9 0.9500 . ?
C9 C10 1.43(3) . ?
C10 H10 0.9500 . ?
C10 C11 1.35(3) . ?
C11 C12 1.39(3) . ?
C11 C13 1.48(3) . ?
C12 C15 1.38(3) . ?
C14 C15 1.54(3) . ?
C15 C16 1.39(3) . ?
C16 H16 0.9500 . ?
C17 H17A 0.9900 . ?
C17 H17B 0.9900 . ?
C17 C18 1.52(3) . ?
C18 H18A 0.9900 . ?
C18 H18B 0.9900 . ?
C18 C19 1.54(3) . ?
C19 H19A 0.9900 . ?
C19 H19B 0.9900 . ?
C19 C20 1.47(4) . ?
C20 H20A 0.9900 . ?
C20 H20B 0.9900 . ?
C20 C21 1.43(4) . ?
C21 H21A 0.9900 . ?
C21 H21B 0.9900 . ?
C21 C22 1.48(4) . ?
C22 H22A 0.9900 . ?
C22 H22B 0.9900 . ?
C22 C23 1.43(4) . ?
C23 H23A 0.9900 . ?
C23 H23B 0.9900 . ?
C23 C24 1.56(5) . ?
C24 H24A 0.9800 . ?
C24 H24B 0.9800 . ?
C24 H24C 0.9800 . ?
C25 H25A 0.9900 . ?
C25 H25B 0.9900 . ?
C25 C26 1.55(3) . ?
C26 H26A 0.9900 . ?
C26 H26B 0.9900 . ?
C26 C27 1.50(3) . ?
C27 H27A 0.9900 . ?
C27 H27B 0.9900 . ?
C27 C28 1.50(3) . ?
C28 H28A 0.9900 . ?
C28 H28B 0.9900 . ?
C28 C29 1.51(4) . ?
C29 H29A 0.9900 . ?
C29 H29B 0.9900 . ?
C29 C30 1.55(4) . ?
C30 H30A 0.9900 . ?
C30 H30B 0.9900 . ?
C30 C31 1.40(4) . ?
C31 H31A 0.9900 . ?
C31 H31B 0.9900 . ?
C31 C32 1.51(5) . ?
C32 H32A 0.9800 . ?
C32 H32B 0.9800 . ?
C32 H32C 0.9800 . ?
C33 C34 1.25(3) . ?
C34 C35 1.42(3) . ?
C35 C36 1.46(3) . ?
C35 C40 1.31(3) . ?
C36 H36 0.9500 . ?
C36 C37 1.39(3) . ?
C37 H37 0.9500 . ?
C37 C38 1.40(3) . ?
C38 C39 1.36(3) . ?
C38 C41 1.48(3) . ?
C39 H39 0.9500 . ?
C39 C40 1.36(3) . ?
C40 H40 0.9500 . ?
C41 H41A 0.9900 . ?
C41 H41B 0.9900 . ?
C42 C43 1.40(3) . ?
C42 C47 1.36(3) . ?
C43 H43 0.9500 . ?
C43 C44 1.43(3) . ?
C44 H44 0.9500 . ?
C44 C45 1.39(4) . ?
C45 H45 0.9500 . ?
C45 C46 1.39(4) . ?
C46 H46 0.9500 . ?
C46 C47 1.42(3) . ?
C48 C49 1.47(3) . ?
C48 C53 1.37(3) . ?
C49 H49 0.9500 . ?
C49 C50 1.40(3) . ?
C50 H50 0.9500 . ?
C50 C51 1.42(4) . ?
C51 H51 0.9500 . ?
C51 C52 1.36(4) . ?
C52 H52 0.9500 . ?
C52 C53 1.38(3) . ?
C54 H54A 0.9900 . ?
C54 H54B 0.9900 . ?
C54 C55 1.44(4) . ?
C55 H55A 0.9900 . ?
C55 H55B 0.9900 . ?
C55 C56 1.57(4) . ?
C56 H56A 0.9900 . ?
C56 H56B 0.9900 . ?
C56 C57 1.55(4) . ?
C57 H57B 0.9800 . ?
C57 H57A 0.9800 . ?
C57 H57C 0.9800 . ?
C58 H58A 0.9900 . ?
C58 H58B 0.9900 . ?
C58 C59 1.53(4) . ?
C59 H59A 0.9900 . ?
C59 H59B 0.9900 . ?
C59 C60 1.41(4) . ?
C60 H60A 0.9900 . ?
C60 H60B 0.9900 . ?
C60 C61 1.48(4) . ?
C61 H61A 0.9800 . ?
C61 H61B 0.9800 . ?
C61 H61C 0.9800 . ?
C62 H62A 0.9900 . ?
C62 H62B 0.9900 . ?
C62 C63 1.55(4) . ?
C63 H63A 0.9900 . ?
C63 H63B 0.9900 . ?
C63 C64 1.47(5) . ?
C64 H64A 0.9900 . ?
C64 H64B 0.9900 . ?
C64 C65 1.52(5) . ?
C65 H65A 0.9800 . ?
C65 H65B 0.9800 . ?
C65 H65C 0.9800 . ?
C66 H66A 0.9900 . ?
C66 H66B 0.9900 . ?
C66 C67 1.55(3) . ?
C67 H67A 0.9900 . ?
C67 H67B 0.9900 . ?
C67 C68 1.48(4) . ?
C68 H68A 0.9900 . ?
C68 H68B 0.9900 . ?
C68 C69 1.51(4) . ?
C69 H69A 0.9800 . ?
C69 H69B 0.9800 . ?
C69 H69C 0.9800 . ?
C70 H70A 0.9900 . ?
C70 H70B 0.9900 . ?
C70 C71 1.42(4) . ?
C71 H71A 0.9900 . ?
C71 H71B 0.9900 . ?
C71 C72 1.55(4) . ?
C72 H72A 0.9900 . ?
C72 H72B 0.9900 . ?
C72 C73 1.47(5) . ?
C73 H73A 0.9800 . ?
C73 H73B 0.9800 . ?
C73 H73C 0.9800 . ?
C74 H74A 0.9900 . ?
C74 H74B 0.9900 . ?
C74 C75 1.52(3) . ?
C75 H75A 0.9900 . ?
C75 H75B 0.9900 . ?
C75 C76 1.55(5) . ?
C76 H76A 0.9900 . ?
C76 H76B 0.9900 . ?
C76 C77 1.30(5) . ?
C77 H77A 0.9800 . ?
C77 H77B 0.9800 . ?
C77 H77C 0.9800 . ?
